data_4330455
loop_
_publ_author_name
'Shifeng Jin'
'Xiaolong Chen'
'Jiangang Guo'
'Ming Lei'
'Jingjing Lin'
'Jianguo Xi'
'Wenjun Wang'
'Wanyan Wang'

_publ_section_title
;
 Sr2Mn3Sb2O2 Type Oxyselenides: Structures, Magnetism, and Electronic
 Properties of Sr2AO2M2Se2 (A = Co, Mn; M = Cu, Ag)
;
_journal_name_full 'Inorganic Chemistry'
_journal_page_first 10185
_journal_page_last 10192
_journal_paper_doi 10.1021/ic301022g
_journal_volume 51
_journal_year 2012
_chemical_formula_sum 'Co Cu2 O2 Se2 Sr2'
_chemical_formula_weight 550.55
_chemical_name_systematic ' ?'
_space_group_IT_number 139
_symmetry_cell_setting tetragonal
_symmetry_space_group_name_Hall '-I 4 2'
_symmetry_space_group_name_H-M 'I 4/m m m'
_cell_angle_alpha 90.00000
_cell_angle_beta 90.00000
_cell_angle_gamma 90.00000
_cell_formula_units_Z 2
_cell_length_a 4.048762(19)
_cell_length_b 4.048762(19)
_cell_length_c 18.3571(2)
_cell_measurement_temperature 298(2)
_cell_measurement_wavelength 1.54180
_cell_volume 300.918(4)
_computing_structure_refinement FULLPROF
_diffrn_ambient_temperature 298(2)
_diffrn_radiation_type 'Cu K\a'
_diffrn_radiation_wavelength 1.54180
_pd_char_colour black
_pd_instr_location ' ?'
_pd_meas_2theta_range_inc 0.017000
_pd_meas_2theta_range_max 134.97600
_pd_meas_2theta_range_min 5.11300
_pd_meas_number_of_points 7640
_pd_proc_2theta_range_inc 0.017000
_pd_proc_2theta_range_max 134.9946
_pd_proc_2theta_range_min 5.1316
_pd_proc_ls_pref_orient_corr ' ?'
_pd_proc_ls_prof_R_factor 2.0803
_pd_proc_ls_prof_wR_expected 1.5960
_pd_proc_ls_prof_wR_factor 2.7721
_pd_proc_wavelength 1.54180
_pd_spec_mounting ' ?'
_refine_ls_number_parameters 17
_refine_ls_number_reflns 228
_refine_ls_number_restraints 0
_refine_ls_R_I_factor 12.8827
_refine_ls_shift/su_max 0
_refine_ls_shift/su_mean 0
_cod_data_source_file ic301022g_si_002_2.cif
_cod_data_source_block Sr2CoO2Cu2Se2:
_cod_original_cell_volume 300.918(3)
_cod_database_code 4330455
_pd_proc_ls_prof_cr_factor 22.3908
_pd_proc_ls_prof_cwr_factor 14.1557
_pd_proc_ls_prof_cwr_expected 8.1500
_pd_proc_ls_prof_chi2 3.0168
_pd_proc_ls_prof_echi2 3.1944

loop_
_symmetry_equiv_pos_as_xyz
x,y,z
-y,x,z
-x,-y,z
y,-x,z
-x,y,z
y,x,z
x,-y,z
-y,-x,z
-x,-y,-z
y,-x,-z
x,y,-z
-y,x,-z
x,-y,-z
-y,-x,-z
-x,y,-z
y,x,-z
x+1/2,y+1/2,z+1/2
-y+1/2,x+1/2,z+1/2
-x+1/2,-y+1/2,z+1/2
y+1/2,-x+1/2,z+1/2
-x+1/2,y+1/2,z+1/2
y+1/2,x+1/2,z+1/2
x+1/2,-y+1/2,z+1/2
-y+1/2,-x+1/2,z+1/2
-x+1/2,-y+1/2,-z+1/2
y+1/2,-x+1/2,-z+1/2
x+1/2,y+1/2,-z+1/2
-y+1/2,x+1/2,-z+1/2
x+1/2,-y+1/2,-z+1/2
-y+1/2,-x+1/2,-z+1/2
-x+1/2,y+1/2,-z+1/2
y+1/2,x+1/2,-z+1/2

loop_
_atom_site_label
_atom_site_fract_x
_atom_site_fract_y
_atom_site_fract_z
_atom_site_U_iso_or_equiv
_atom_site_occupancy
_atom_site_adp_type
_atom_site_type_symbol
Sr 0.00000 0.00000 0.41191(6) 0.0136(4) 1.00000 Uiso Sr
Co 0.00000 0.00000 0.00000 0.0231(10) 1.00000 Uiso Co
O 0.00000 0.50000 0.00000 0.02319 1.00000 Uiso O
Cu 0.00000 0.50000 0.25000 0.0258(7) 0.995(3) Uiso Cu
Se 0.00000 0.00000 0.16793(6) 0.0176(5) 1.00000 Uiso Se

loop_
_atom_type_symbol
_atom_type_scat_Cromer_Mann_a1
_atom_type_scat_Cromer_Mann_b1
_atom_type_scat_Cromer_Mann_a2
_atom_type_scat_Cromer_Mann_b2
_atom_type_scat_Cromer_Mann_a3
_atom_type_scat_Cromer_Mann_b3
_atom_type_scat_Cromer_Mann_a4
_atom_type_scat_Cromer_Mann_b4
_atom_type_scat_Cromer_Mann_c
_atom_type_scat_dispersion_real
_atom_type_scat_dispersion_imag
_atom_type_scat_source
sr 17.56630 1.55640 9.81840 14.09880 5.42200 0.16640 2.66940 132.37601 2.50640 -0.46500 1.82000 International_Tables_for_Crystallography_Vol.C(1991)_Tables_6.1.1.4_and_6.1.1.5
co 12.28410 4.27910 7.34090 0.27840 4.00340 13.53590 2.34880 71.16920 1.01180 -2.46400 3.60800 International_Tables_for_Crystallography_Vol.C(1991)_Tables_6.1.1.4_and_6.1.1.5
o 3.04850 13.27710 2.28680 5.70110 1.54630 0.32390 0.86700 32.90890 0.25080 0.04700 0.03200 International_Tables_for_Crystallography_Vol.C(1991)_Tables_6.1.1.4_and_6.1.1.5
cu 13.33800 3.58280 7.16760 0.24700 5.61580 11.39660 1.67350 64.81260 1.19100 -2.01900 0.58900 International_Tables_for_Crystallography_Vol.C(1991)_Tables_6.1.1.4_and_6.1.1.5
se 17.00060 2.40980 5.81960 0.27260 3.97310 15.23720 4.35430 43.81630 2.84090 -0.87900 1.13900 International_Tables_for_Crystallography_Vol.C(1991)_Tables_6.1.1.4_and_6.1.1.5

loop_
_geom_angle_atom_site_label_1
_geom_angle_atom_site_label_2
_geom_angle_atom_site_label_3
_geom_angle
Se Co O 90

loop_
_geom_bond_atom_site_label_1
_geom_bond_atom_site_label_2
_geom_bond_distance
Cu Se 2.5235(7)
